data_7130746
loop_
_publ_author_name
'Tang, Jie'
'Xiong, Hualin'
'Zhang, Guojie'
'tang, yongying'
'Yang, Hongwei'
'Cheng, Guangbin'

_publ_section_title
;
 An advanced primary explosive and secondary explosive based on
 zwitterionic pyrazole-triazole derivative
;
_journal_name_full 'Chemical Communications'
_journal_paper_doi 10.1039/D2CC04531A
_journal_year 2022
_chemical_formula_moiety 'C5 H N9 O4'
_chemical_formula_sum 'C5 H N9 O4'
_chemical_formula_weight 251.15
_space_group_crystal_system monoclinic
_space_group_IT_number 14
_space_group_name_Hall '-P 2ybc'
_space_group_name_H-M_alt 'P 1 21/c 1'
_atom_sites_solution_hydrogens geom
_atom_sites_solution_primary dual
_audit_creation_date 2019-05-20
_audit_creation_method
;
Olex2 1.2
(compiled 2018.05.29 svn.r3508 for OlexSys, GUI svn.r5506)
;
_audit_update_record
;
2019-05-27 deposited with the CCDC.	2022-09-20 downloaded from the CCDC.
;
_cell_angle_alpha 90
_cell_angle_beta 115.308(9)
_cell_angle_gamma 90
_cell_formula_units_Z 4
_cell_length_a 9.324(3)
_cell_length_b 11.795(4)
_cell_length_c 9.195(3)
_cell_measurement_reflns_used 2204
_cell_measurement_temperature 100
_cell_measurement_theta_max 25.756
_cell_measurement_theta_min 2.416
_cell_volume 914.2(5)
_computing_cell_refinement 'SAINT V8.38A (?, 2016)'
_computing_data_reduction 'SAINT V8.38A (?, 2016)'
_computing_molecular_graphics 'Olex2 (Dolomanov et al., 2009)'
_computing_publication_material 'Olex2 (Dolomanov et al., 2009)'
_computing_structure_refinement 'ShelXL (Sheldrick, 2015)'
_computing_structure_solution 'ShelXT (Sheldrick, 2015)'
_diffrn_ambient_temperature 100.0
_diffrn_measured_fraction_theta_full 0.988
_diffrn_measured_fraction_theta_max 0.982
_diffrn_measurement_device_type 'Bruker APEX-II CCD'
_diffrn_measurement_method '\f and \w scans'
_diffrn_radiation_type MoK\a
_diffrn_radiation_wavelength 0.71073
_diffrn_reflns_av_R_equivalents 0.0674
_diffrn_reflns_av_unetI/netI 0.0835
_diffrn_reflns_Laue_measured_fraction_full 0.988
_diffrn_reflns_Laue_measured_fraction_max 0.982
_diffrn_reflns_limit_h_max 11
_diffrn_reflns_limit_h_min -9
_diffrn_reflns_limit_k_max 13
_diffrn_reflns_limit_k_min -14
_diffrn_reflns_limit_l_max 11
_diffrn_reflns_limit_l_min -11
_diffrn_reflns_number 5469
_diffrn_reflns_point_group_measured_fraction_full 0.988
_diffrn_reflns_point_group_measured_fraction_max 0.982
_diffrn_reflns_theta_full 25.242
_diffrn_reflns_theta_max 25.832
_diffrn_reflns_theta_min 2.416
_diffrn_standards_number 0
_exptl_absorpt_coefficient_mu 0.159
_exptl_absorpt_correction_T_max 0.7453
_exptl_absorpt_correction_T_min 0.5882
_exptl_absorpt_correction_type multi-scan
_exptl_absorpt_process_details
'SADABS-2016/2 (Bruker,2016/2) was used for absorption correction. wR2(int) was 0.1363 before and 0.0717 after correction. The Ratio of minimum to maximum transmission is 0.7892. The \l/2 correction factor is Not present.'
_exptl_crystal_colour colourless
_exptl_crystal_colour_primary colourless
_exptl_crystal_density_diffrn 1.825
_exptl_crystal_description needle
_exptl_crystal_F_000 504
_exptl_crystal_size_max 0.12
_exptl_crystal_size_mid 0.08
_exptl_crystal_size_min 0.02
_refine_diff_density_max 0.306
_refine_diff_density_min -0.400
_refine_diff_density_rms 0.078
_refine_ls_extinction_method none
_refine_ls_goodness_of_fit_ref 1.030
_refine_ls_hydrogen_treatment constr
_refine_ls_matrix_type full
_refine_ls_number_parameters 163
_refine_ls_number_reflns 1729
_refine_ls_number_restraints 0
_refine_ls_restrained_S_all 1.030
_refine_ls_R_factor_all 0.1267
_refine_ls_R_factor_gt 0.0686
_refine_ls_shift/su_max 0.000
_refine_ls_shift/su_mean 0.000
_refine_ls_structure_factor_coef Fsqd
_refine_ls_weighting_details 'w=1/[\s^2^(Fo^2^)+(0.0651P)^2^+1.8099P] where P=(Fo^2^+2Fc^2^)/3'
_refine_ls_weighting_scheme calc
_refine_ls_wR_factor_gt 0.1460
_refine_ls_wR_factor_ref 0.1756
_reflns_Friedel_coverage 0.000
_reflns_number_gt 1090
_reflns_number_total 1729
_reflns_threshold_expression 'I > 2\s(I)'
_cod_data_source_file d2cc04531a2.cif
_cod_data_source_block 22019568_0m
_cod_original_cell_volume 914.3(5)
_cod_database_code 7130746
_shelx_shelxl_version_number 2018/3
_shelx_space_group_comment
;
The symmetry employed for this shelxl refinement is uniquely defined
by the following loop, which should always be used as a source of
symmetry information in preference to the above space-group names.
They are only intended as comments.
;
_shelx_estimated_absorpt_t_max 0.997
_shelx_estimated_absorpt_t_min 0.981
_olex2_refinement_description
;
1. Fixed Uiso
 At 1.2 times of:
  All N(H) groups
2.a Aromatic/amide H refined with riding coordinates:
 N4(H4)
;
_olex2_submission_special_instructions 'No special instructions were received'

loop_
_space_group_symop_operation_xyz
'x, y, z'
'-x, y+1/2, -z+1/2'
'-x, -y, -z'
'x, -y-1/2, z-1/2'

loop_
_atom_site_label
_atom_site_type_symbol
_atom_site_fract_x
_atom_site_fract_y
_atom_site_fract_z
_atom_site_U_iso_or_equiv
_atom_site_adp_type
_atom_site_occupancy
_atom_site_site_symmetry_order
_atom_site_calc_flag
_atom_site_refinement_flags_posn
_atom_site_refinement_flags_adp
_atom_site_refinement_flags_occupancy
_atom_site_disorder_assembly
_atom_site_disorder_group
O4 O 0.9839(4) 0.4186(3) 0.7300(4) 0.0356(8) Uani 1 1 d . . . . .
O3 O 0.8765(4) 0.5550(3) 0.5574(4) 0.0353(8) Uani 1 1 d . . . . .
O1 O 0.5264(4) 0.6525(3) 0.4074(3) 0.0380(9) Uani 1 1 d . . . . .
O2 O 0.6773(4) 0.7683(3) 0.5901(4) 0.0476(10) Uani 1 1 d . . . . .
N4 N 0.6435(4) 0.4936(3) 0.8692(4) 0.0256(9) Uani 1 1 d . . . . .
H4 H 0.615195 0.467954 0.942978 0.031 Uiso 1 1 calc R . . . .
N5 N 0.3137(4) 0.6741(3) 0.6089(4) 0.0263(9) Uani 1 1 d . . . . .
N1 N 0.6122(4) 0.6771(3) 0.5452(4) 0.0280(9) Uani 1 1 d . . . . .
N2 N 0.8865(4) 0.4947(3) 0.6708(4) 0.0292(9) Uani 1 1 d . . . . .
N3 N 0.7714(4) 0.4563(3) 0.8542(4) 0.0250(9) Uani 1 1 d . . . . .
N8 N 0.0544(5) 0.7447(3) 0.5418(4) 0.0305(9) Uani 1 1 d . . . . .
N6 N 0.3473(4) 0.6043(3) 0.8507(4) 0.0291(9) Uani 1 1 d . . . . .
N7 N 0.2029(4) 0.6527(3) 0.7870(4) 0.0289(9) Uani 1 1 d . . . . .
N9 N -0.0577(5) 0.7864(4) 0.4605(5) 0.0374(10) Uani 1 1 d . . . . .
C2 C 0.6432(5) 0.5913(3) 0.6695(5) 0.0237(10) Uani 1 1 d . . . . .
C4 C 0.4092(5) 0.6186(4) 0.7417(5) 0.0231(10) Uani 1 1 d . . . . .
C3 C 0.5608(5) 0.5743(4) 0.7614(5) 0.0237(10) Uani 1 1 d . . . . .
C1 C 0.7699(5) 0.5160(4) 0.7307(5) 0.0255(10) Uani 1 1 d . . . . .
C5 C 0.1931(5) 0.6922(4) 0.6470(5) 0.0249(10) Uani 1 1 d . . . . .

loop_
_atom_site_aniso_label
_atom_site_aniso_U_11
_atom_site_aniso_U_22
_atom_site_aniso_U_33
_atom_site_aniso_U_23
_atom_site_aniso_U_13
_atom_site_aniso_U_12
O4 0.0374(19) 0.041(2) 0.0304(18) 0.0048(15) 0.0161(15) 0.0083(16)
O3 0.0422(19) 0.043(2) 0.0262(17) 0.0059(15) 0.0201(15) -0.0010(16)
O1 0.061(2) 0.032(2) 0.0136(16) 0.0018(14) 0.0087(15) -0.0022(16)
O2 0.070(3) 0.029(2) 0.0301(19) 0.0025(16) 0.0078(17) -0.0179(18)
N4 0.032(2) 0.026(2) 0.0190(18) 0.0055(15) 0.0119(15) 0.0029(16)
N5 0.033(2) 0.025(2) 0.0183(18) 0.0021(15) 0.0084(15) -0.0007(16)
N1 0.039(2) 0.027(2) 0.021(2) 0.0024(16) 0.0146(17) -0.0010(18)
N2 0.040(2) 0.030(2) 0.0195(19) -0.0003(17) 0.0147(17) -0.0019(19)
N3 0.031(2) 0.026(2) 0.0182(18) 0.0000(15) 0.0107(15) -0.0005(16)
N8 0.044(2) 0.027(2) 0.021(2) 0.0024(18) 0.0140(18) -0.002(2)
N6 0.036(2) 0.032(2) 0.0205(19) 0.0018(16) 0.0133(17) 0.0002(17)
N7 0.038(2) 0.030(2) 0.0154(18) 0.0011(16) 0.0084(16) 0.0011(17)
N9 0.046(3) 0.032(2) 0.027(2) 0.0067(19) 0.0090(19) 0.002(2)
C2 0.037(3) 0.020(2) 0.0112(19) 0.0005(17) 0.0074(18) -0.0031(19)
C4 0.030(2) 0.024(2) 0.016(2) 0.0017(18) 0.0097(17) -0.0026(19)
C3 0.034(2) 0.018(2) 0.018(2) -0.0007(17) 0.0097(19) -0.0043(18)
C1 0.034(2) 0.025(2) 0.018(2) -0.0004(18) 0.0107(18) -0.003(2)
C5 0.028(2) 0.025(3) 0.017(2) -0.0004(18) 0.0052(18) 0.0018(19)

loop_
_atom_type_symbol
_atom_type_description
_atom_type_scat_dispersion_real
_atom_type_scat_dispersion_imag
_atom_type_scat_source
C C 0.0033 0.0016 'International Tables Vol C Tables 4.2.6.8 and 6.1.1.4'
H H 0.0000 0.0000 'International Tables Vol C Tables 4.2.6.8 and 6.1.1.4'
N N 0.0061 0.0033 'International Tables Vol C Tables 4.2.6.8 and 6.1.1.4'
O O 0.0106 0.0060 'International Tables Vol C Tables 4.2.6.8 and 6.1.1.4'

loop_
_geom_angle_atom_site_label_1
_geom_angle_atom_site_label_2
_geom_angle_atom_site_label_3
_geom_angle
_geom_angle_site_symmetry_1
_geom_angle_site_symmetry_3
_geom_angle_publ_flag
N3 N4 H4 122.9 . . ?
N3 N4 C3 114.3(3) . . ?
C3 N4 H4 122.9 . . ?
C5 N5 C4 98.4(3) . . ?
O1 N1 O2 125.3(4) . . ?
O1 N1 C2 118.4(4) . . ?
O2 N1 C2 116.4(3) . . ?
O4 N2 O3 124.9(4) . . ?
O4 N2 C1 119.8(4) . . ?
O3 N2 C1 115.3(4) . . ?
C1 N3 N4 103.3(3) . . ?
N9 N8 C5 178.3(4) . . ?
N7 N6 C4 106.6(3) . . ?
C5 N7 N6 102.2(3) . . ?
C3 C2 N1 127.3(4) . . ?
C3 C2 C1 105.0(4) . . ?
C1 C2 N1 127.6(4) . . ?
N5 C4 N6 114.0(4) . . ?
N5 C4 C3 121.8(4) . . ?
N5 C4 C5 40.7(2) . . ?
N6 C4 C3 124.2(4) . . ?
N6 C4 C5 73.3(3) . . ?
C3 C4 C5 162.4(3) . . ?
N4 C3 C2 105.1(4) . . ?
N4 C3 C4 124.5(4) . . ?
C2 C3 C4 130.0(4) . . ?
N3 C1 N2 120.1(4) . . ?
N3 C1 C2 112.4(4) . . ?
C2 C1 N2 127.5(4) . . ?
N5 C5 N8 122.0(4) . . ?
N5 C5 N7 118.7(4) . . ?
N5 C5 C4 40.9(2) . . ?
N8 C5 C4 162.7(4) . . ?
N7 C5 N8 119.2(4) . . ?
N7 C5 C4 77.8(3) . . ?

loop_
_geom_bond_atom_site_label_1
_geom_bond_atom_site_label_2
_geom_bond_distance
_geom_bond_site_symmetry_2
_geom_bond_publ_flag
O4 N2 1.226(5) . ?
O3 N2 1.232(5) . ?
O1 N1 1.210(4) . ?
O2 N1 1.218(5) . ?
N4 H4 0.8800 . ?
N4 N3 1.332(5) . ?
N4 C3 1.352(5) . ?
N5 C4 1.335(5) . ?
N5 C5 1.330(5) . ?
N1 C2 1.460(5) . ?
N2 C1 1.436(5) . ?
N3 C1 1.331(5) . ?
N8 N9 1.107(5) . ?
N8 C5 1.386(6) . ?
N6 N7 1.344(5) . ?
N6 C4 1.364(5) . ?
N7 C5 1.335(5) . ?
C2 C3 1.378(6) . ?
C2 C1 1.390(6) . ?
C4 C3 1.445(6) . ?
C4 C5 2.018(6) . ?
